data_7715620
loop_
_publ_author_name
'Liu, Zhi-Kun'
'Sun, Ke'
'Xue, Jin-Peng'
'Yao, Zi-Shuo'
'Tao, Jun'

_publ_section_title
;
 Guest water-induced structural transformation and spin-crossover
 variation of a two-dimensional Hofmann-type compound.
;
_journal_issue 17
_journal_name_full 'Dalton transactions (Cambridge, England : 2003)'
_journal_page_first 7522
_journal_page_last 7526
_journal_paper_doi 10.1039/d4dt00435c
_journal_volume 53
_journal_year 2024
_chemical_formula_moiety 'C22 H14 Fe N14 O4 Pt, H2 O'
_chemical_formula_sum 'C22 H16 Fe N14 O5 Pt'
_chemical_formula_weight 807.43
_space_group_crystal_system monoclinic
_space_group_IT_number 12
_space_group_name_Hall '-C 2y'
_space_group_name_H-M_alt 'C 1 2/m 1'
_atom_sites_solution_hydrogens mixed
_atom_sites_solution_primary iterative
_audit_creation_date 2023-06-29
_audit_creation_method
;
Olex2 1.5
(compiled 2023.03.06 svn.rbb2c1857 for OlexSys, GUI svn.r6748)
;
_audit_update_record
;
2024-03-16 deposited with the CCDC.	2024-04-03 downloaded from the CCDC.
;
_cell_angle_alpha 90
_cell_angle_beta 100.271(3)
_cell_angle_gamma 90
_cell_formula_units_Z 4
_cell_length_a 26.6222(8)
_cell_length_b 7.2969(2)
_cell_length_c 15.1034(4)
_cell_measurement_reflns_used 6300
_cell_measurement_temperature 280
_cell_measurement_theta_max 28.7500
_cell_measurement_theta_min 3.6300
_cell_volume 2886.96(14)
_computing_cell_refinement 'CrysAlisPro 1.171.39.29d (Rigaku OD, 2017)'
_computing_data_collection 'CrysAlisPro 1.171.39.29d (Rigaku OD, 2017)'
_computing_data_reduction 'CrysAlisPro 1.171.39.29d (Rigaku OD, 2017)'
_computing_molecular_graphics 'Olex2 1.5 (Dolomanov et al., 2009)'
_computing_publication_material 'Olex2 1.5 (Dolomanov et al., 2009)'
_computing_structure_refinement 'SHELXL 2018/3 (Sheldrick, 2015)'
_computing_structure_solution 'olex2.solve 1.5 (Bourhis et al., 2015)'
_diffrn_ambient_temperature 280
_diffrn_measured_fraction_theta_full 0.996
_diffrn_measured_fraction_theta_max 0.926
_diffrn_measurement_device_type 'CrysAlisPro 1.171.39.29d (Rigaku Oxford Diffraction, 2017)'
_diffrn_measurement_method '\w scans'
_diffrn_radiation_type MoK\a
_diffrn_radiation_wavelength 0.71073
_diffrn_reflns_av_R_equivalents 0.0428
_diffrn_reflns_av_unetI/netI 0.0306
_diffrn_reflns_Laue_measured_fraction_full 0.996
_diffrn_reflns_Laue_measured_fraction_max 0.926
_diffrn_reflns_limit_h_max 35
_diffrn_reflns_limit_h_min -34
_diffrn_reflns_limit_k_max 9
_diffrn_reflns_limit_k_min -9
_diffrn_reflns_limit_l_max 18
_diffrn_reflns_limit_l_min -20
_diffrn_reflns_number 19614
_diffrn_reflns_point_group_measured_fraction_full 0.996
_diffrn_reflns_point_group_measured_fraction_max 0.926
_diffrn_reflns_theta_full 25.242
_diffrn_reflns_theta_max 28.672
_diffrn_reflns_theta_min 3.617
_diffrn_source 'micro-focus sealed X-ray tube'
_exptl_absorpt_coefficient_mu 5.402
_exptl_absorpt_correction_T_max 1.00000
_exptl_absorpt_correction_T_min 0.38450
_exptl_absorpt_correction_type multi-scan
_exptl_absorpt_process_details
;
CrysAlisPro 1.171.39.29d (Rigaku Oxford Diffraction, 2017)
Empirical absorption correction using spherical harmonics,
 implemented in SCALE3 ABSPACK scaling algorithm.
;
_exptl_crystal_colour yellow
_exptl_crystal_colour_primary yellow
_exptl_crystal_density_diffrn 1.858
_exptl_crystal_description plate
_exptl_crystal_F_000 1560
_exptl_crystal_size_max 0.2
_exptl_crystal_size_mid 0.2
_exptl_crystal_size_min 0.02
_refine_diff_density_max 0.761
_refine_diff_density_min -1.065
_refine_diff_density_rms 0.105
_refine_ls_extinction_method none
_refine_ls_goodness_of_fit_ref 1.059
_refine_ls_hydrogen_treatment constr
_refine_ls_matrix_type full
_refine_ls_number_parameters 261
_refine_ls_number_reflns 3708
_refine_ls_number_restraints 39
_refine_ls_restrained_S_all 1.129
_refine_ls_R_factor_all 0.0309
_refine_ls_R_factor_gt 0.0240
_refine_ls_shift/su_max 0.003
_refine_ls_shift/su_mean 0.000
_refine_ls_structure_factor_coef Fsqd
_refine_ls_weighting_details 'w=1/[\s^2^(Fo^2^)+(0.0303P)^2^+2.8191P] where P=(Fo^2^+2Fc^2^)/3'
_refine_ls_weighting_scheme calc
_refine_ls_wR_factor_gt 0.0612
_refine_ls_wR_factor_ref 0.0642
_reflns_Friedel_coverage 0.000
_reflns_number_gt 3060
_reflns_number_total 3708
_reflns_threshold_expression 'I > 2\s(I)'
_cod_data_source_file d4dt00435c2.cif
_cod_data_source_block 280k-c2m
_cod_depositor_comments 'Adding full bibliography for 7715619--7715624.cif.'
_cod_database_code 7715620
_shelx_shelxl_version_number 2018/3
_shelx_space_group_comment
;
The symmetry employed for this shelxl refinement is uniquely defined
by the following loop, which should always be used as a source of
symmetry information in preference to the above space-group names.
They are only intended as comments.
;
_shelx_estimated_absorpt_t_max 0.900
_shelx_estimated_absorpt_t_min 0.411
_olex2_refinement_description
;
1. Fixed Uiso
 At 1.2 times of:
  All C(H) groups
 At 1.5 times of:
  All O(H,H) groups
2. Restrained distances
 O4-N12 = N12-O3
 1.2 with sigma of 0.02
 O2-N6 = N6-O1
 1.2 with sigma of 0.02
 O2-N6 = O1-N6
 1.2 with sigma of 0.02
 O1-N6
 1.21 with sigma of 0.01
 N6-O1
 1.21 with sigma of 0.01
 O2-N6
 1.21 with sigma of 0.01
 N12-O4
 1.21 with sigma of 0.01
 O3-N12
 1.2 with sigma of 0.02
 H12_$1-H5a
 2.2 with sigma of 0.01
 O4-O3
 2.078 with sigma of 0.04
 O2-O1
 2.078 with sigma of 0.04
 O4-N12 \\sim O3-N12
 with sigma of 0.02
3. Uiso/Uaniso restraints and constraints
Uanis(O5) \\sim Ueq: with sigma of 0.01 and sigma for terminal atoms of 0.02
4. Rigid body (RIGU) restrains
 O3, O4, N12
 with sigma for 1-2 distances of 0.001 and sigma for 1-3 distances of 0.002
 O1, O2, N6
 with sigma for 1-2 distances of 0.001 and sigma for 1-3 distances of 0.002
5. Others
 Fixed Sof: O1(0.5) O2(0.5) O3(0.5) O4(0.5)
6.a Riding coordinates:
 O5(H5a,H5b)
6.b Aromatic/amide H refined with riding coordinates:
 C2(H2), C3(H3), C4(H4), C6(H6), C7(H7), C8(H8), C9(H9), C12(H12), C13(H13),
 C14(H14), C16(H16), C17(H17), C18(H18), C19(H19)
;
_olex2_submission_special_instructions 'No special instructions were received'

loop_
_space_group_symop_operation_xyz
'x, y, z'
'-x, y, -z'
'x+1/2, y+1/2, z'
'-x+1/2, y+1/2, -z'
'-x, -y, -z'
'x, -y, z'
'-x+1/2, -y+1/2, -z'
'x+1/2, -y+1/2, z'

loop_
_atom_site_label
_atom_site_type_symbol
_atom_site_fract_x
_atom_site_fract_y
_atom_site_fract_z
_atom_site_U_iso_or_equiv
_atom_site_adp_type
_atom_site_occupancy
_atom_site_site_symmetry_order
_atom_site_calc_flag
_atom_site_refinement_flags_posn
_atom_site_refinement_flags_adp
_atom_site_refinement_flags_occupancy
_atom_site_disorder_assembly
_atom_site_disorder_group
Pt1 Pt 0.49851(2) 1.000000 0.24852(2) 0.01809(6) Uani 1 2 d S T P . .
Fe1 Fe 0.500000 0.500000 0.500000 0.01680(15) Uani 1 4 d S T P . .
Fe2 Fe 0.500000 1.500000 0.000000 0.01928(16) Uani 1 4 d S T P . .
O1 O 0.1709(3) 0.6400(10) 0.3534(4) 0.117(2) Uani 0.5 1 d D . P A -1
O2 O 0.1208(2) 0.4147(9) 0.3376(4) 0.110(3) Uani 0.5 1 d D . P A -1
O3 O 0.2696(2) 1.6074(10) 0.2024(4) 0.109(2) Uani 0.5 1 d D . P B -1
O4 O 0.2302(3) 1.3769(10) 0.2484(4) 0.112(2) Uani 0.5 1 d D . P B -1
N1 N 0.50156(10) 0.7043(4) 0.39939(17) 0.0301(6) Uani 1 1 d . . . . .
N2 N 0.41670(13) 0.500000 0.4737(2) 0.0314(8) Uani 1 2 d S T P . .
N3 N 0.38683(15) 0.500000 0.3897(3) 0.0478(11) Uani 1 2 d S T P . .
N4 N 0.33701(14) 0.500000 0.4897(2) 0.0475(11) Uani 1 2 d S T P . .
N5 N 0.29596(15) 0.500000 0.5351(3) 0.0756(17) Uani 1 2 d S T P . .
N6 N 0.15082(19) 0.500000 0.3849(4) 0.0811(16) Uani 1 2 d DS T P . .
N7 N 0.49191(10) 1.2952(4) 0.09671(17) 0.0323(6) Uani 1 1 d . . . . .
N8 N 0.41658(14) 1.500000 -0.0527(2) 0.0347(9) Uani 1 2 d S T P . .
N9 N 0.39716(16) 1.500000 -0.1447(3) 0.0624(14) Uani 1 2 d S T P . .
N10 N 0.33386(15) 1.500000 -0.0692(3) 0.0454(11) Uani 1 2 d S T P . .
N11 N 0.28232(14) 1.500000 -0.0605(3) 0.0524(11) Uani 1 2 d S T P . .
N12 N 0.23521(18) 1.500000 0.1918(3) 0.0755(15) Uani 1 2 d DS T P . .
C1 C 0.50095(11) 0.8094(4) 0.34303(18) 0.0242(6) Uani 1 1 d . . . . .
C2 C 0.38615(16) 0.500000 0.5319(3) 0.0483(13) Uani 1 2 d S T P . .
H2 H 0.396685 0.500000 0.594039 0.058 Uiso 1 2 calc R U P . .
C3 C 0.33966(19) 0.500000 0.4002(3) 0.0530(15) Uani 1 2 d S T P . .
H3 H 0.311627 0.500000 0.353635 0.064 Uiso 1 2 calc R U P . .
C4 C 0.25270(18) 0.500000 0.4891(4) 0.0463(12) Uani 1 2 d S T P A .
H4 H 0.248752 0.500000 0.426672 0.056 Uiso 1 2 calc R U P . .
C5 C 0.20732(18) 0.500000 0.5322(4) 0.0467(13) Uani 1 2 d S T P . .
C6 C 0.2115(2) 0.500000 0.6243(4) 0.0723(19) Uani 1 2 d S T P A .
H6 H 0.243660 0.500000 0.660409 0.087 Uiso 1 2 calc R U P . .
C7 C 0.1687(2) 0.500000 0.6638(4) 0.086(2) Uani 1 2 d S T P . .
H7 H 0.172417 0.500000 0.726176 0.104 Uiso 1 2 calc R U P A .
C8 C 0.1201(2) 0.500000 0.6119(5) 0.0737(19) Uani 1 2 d S T P A .
H8 H 0.091461 0.500000 0.639253 0.088 Uiso 1 2 calc R U P . .
C9 C 0.1148(2) 0.500000 0.5208(5) 0.0604(17) Uani 1 2 d S T P . .
H9 H 0.082569 0.500000 0.484775 0.072 Uiso 1 2 calc R U P A .
C10 C 0.1579(2) 0.500000 0.4832(4) 0.0536(14) Uani 1 2 d S T P A .
C11 C 0.49479(12) 1.1900(4) 0.15364(19) 0.0252(6) Uani 1 1 d . . . . .
C12 C 0.37856(16) 1.500000 -0.0097(3) 0.0369(10) Uani 1 2 d S T P . .
H12 H 0.381467 1.500000 0.052552 0.044 Uiso 1 2 calc R U P . .
C13 C 0.3478(2) 1.500000 -0.1517(3) 0.0677(18) Uani 1 2 d S T P . .
H13 H 0.324956 1.500000 -0.205999 0.081 Uiso 1 2 calc R U P . .
C14 C 0.27154(18) 1.500000 0.0173(3) 0.0446(12) Uani 1 2 d S T P B .
H14 H 0.297049 1.500000 0.068122 0.054 Uiso 1 2 calc R U P . .
C15 C 0.21721(17) 1.500000 0.0252(4) 0.0408(11) Uani 1 2 d S T P . .
C16 C 0.17926(19) 1.500000 -0.0527(4) 0.0613(16) Uani 1 2 d S T P B .
H16 H 0.188861 1.500000 -0.108961 0.074 Uiso 1 2 calc R U P . .
C17 C 0.1285(2) 1.500000 -0.0472(4) 0.0676(17) Uani 1 2 d S T P . .
H17 H 0.104293 1.500000 -0.099904 0.081 Uiso 1 2 calc R U P B .
C18 C 0.1125(2) 1.500000 0.0339(4) 0.0581(16) Uani 1 2 d S T P B .
H18 H 0.077870 1.500000 0.036535 0.070 Uiso 1 2 calc R U P . .
C19 C 0.1481(2) 1.500000 0.1111(4) 0.0666(18) Uani 1 2 d S T P . .
H19 H 0.137975 1.500000 0.166920 0.080 Uiso 1 2 calc R U P B .
C20 C 0.19895(19) 1.500000 0.1055(4) 0.0506(14) Uani 1 2 d S T P B .
O5 O 0.3959(2) 0.500000 0.2005(3) 0.199(3) Uani 1 2 d S TU P . .
H5A H 0.363915 0.500000 0.187558 0.298 Uiso 1 2 d DR U P . .
H5B H 0.397855 0.500000 0.256868 0.298 Uiso 1 2 d R U P . .

loop_
_atom_site_aniso_label
_atom_site_aniso_U_11
_atom_site_aniso_U_22
_atom_site_aniso_U_33
_atom_site_aniso_U_23
_atom_site_aniso_U_13
_atom_site_aniso_U_12
Pt1 0.02964(10) 0.01489(9) 0.01028(9) 0.000 0.00502(6) 0.000
Fe1 0.0247(3) 0.0150(4) 0.0108(3) 0.000 0.0037(3) 0.000
Fe2 0.0326(4) 0.0149(4) 0.0110(3) 0.000 0.0055(3) 0.000
O1 0.127(6) 0.147(6) 0.071(4) 0.024(4) 0.006(4) -0.021(4)
O2 0.061(3) 0.182(7) 0.083(4) -0.017(4) 0.000(3) -0.026(4)
O3 0.077(4) 0.180(6) 0.060(3) -0.009(4) -0.012(3) -0.038(3)
O4 0.094(4) 0.174(6) 0.061(4) 0.032(3) -0.002(3) -0.005(4)
N1 0.0423(14) 0.0274(14) 0.0210(12) 0.0054(11) 0.0066(11) 0.0003(11)
N2 0.0283(17) 0.040(2) 0.0258(18) 0.000 0.0035(15) 0.000
N3 0.034(2) 0.079(3) 0.027(2) 0.000 -0.0027(17) 0.000
N4 0.0265(18) 0.083(3) 0.033(2) 0.000 0.0050(16) 0.000
N5 0.031(2) 0.152(5) 0.046(3) 0.000 0.009(2) 0.000
N6 0.047(3) 0.129(5) 0.065(3) 0.000 0.004(2) 0.000
N7 0.0486(15) 0.0265(14) 0.0220(12) 0.0049(11) 0.0070(11) -0.0033(11)
N8 0.0356(18) 0.043(2) 0.0248(18) 0.000 0.0023(16) 0.000
N9 0.043(2) 0.115(4) 0.025(2) 0.000 -0.0040(18) 0.000
N10 0.036(2) 0.067(3) 0.031(2) 0.000 0.0002(18) 0.000
N11 0.0309(19) 0.082(3) 0.042(2) 0.000 0.0010(17) 0.000
N12 0.046(2) 0.138(5) 0.040(2) 0.000 0.000(2) 0.000
C1 0.0362(14) 0.0209(15) 0.0158(12) 0.0010(11) 0.0057(11) 0.0007(11)
C2 0.027(2) 0.086(4) 0.031(2) 0.000 0.0035(19) 0.000
C3 0.032(2) 0.090(5) 0.033(3) 0.000 -0.004(2) 0.000
C4 0.033(2) 0.061(3) 0.046(3) 0.000 0.009(2) 0.000
C5 0.031(2) 0.058(3) 0.051(3) 0.000 0.009(2) 0.000
C6 0.046(3) 0.115(6) 0.055(4) 0.000 0.006(3) 0.000
C7 0.060(4) 0.146(7) 0.060(4) 0.000 0.028(3) 0.000
C8 0.046(3) 0.091(5) 0.091(5) 0.000 0.031(3) 0.000
C9 0.032(2) 0.066(4) 0.082(5) 0.000 0.010(3) 0.000
C10 0.039(3) 0.067(4) 0.055(3) 0.000 0.008(2) 0.000
C11 0.0403(15) 0.0192(14) 0.0168(13) -0.0011(11) 0.0074(11) -0.0018(12)
C12 0.034(2) 0.045(3) 0.030(2) 0.000 0.0012(19) 0.000
C13 0.044(3) 0.130(6) 0.025(2) 0.000 -0.006(2) 0.000
C14 0.039(2) 0.053(3) 0.039(3) 0.000 -0.002(2) 0.000
C15 0.031(2) 0.048(3) 0.043(3) 0.000 0.003(2) 0.000
C16 0.042(3) 0.097(5) 0.044(3) 0.000 0.005(2) 0.000
C17 0.037(3) 0.106(5) 0.053(3) 0.000 -0.008(3) 0.000
C18 0.030(2) 0.077(4) 0.065(4) 0.000 0.002(3) 0.000
C19 0.044(3) 0.106(5) 0.050(3) 0.000 0.010(3) 0.000
C20 0.039(3) 0.073(4) 0.037(3) 0.000 -0.001(2) 0.000
O5 0.107(4) 0.444(11) 0.044(3) 0.000 0.013(3) 0.000

loop_
_atom_type_symbol
_atom_type_description
_atom_type_scat_dispersion_real
_atom_type_scat_dispersion_imag
_atom_type_scat_source
C C 0.0033 0.0016 'International Tables Vol C Tables 4.2.6.8 and 6.1.1.4'
H H 0.0000 0.0000 'International Tables Vol C Tables 4.2.6.8 and 6.1.1.4'
Fe Fe 0.3463 0.8444 'International Tables Vol C Tables 4.2.6.8 and 6.1.1.4'
N N 0.0061 0.0033 'International Tables Vol C Tables 4.2.6.8 and 6.1.1.4'
O O 0.0106 0.0060 'International Tables Vol C Tables 4.2.6.8 and 6.1.1.4'
Pt Pt -1.7033 8.3905 'International Tables Vol C Tables 4.2.6.8 and 6.1.1.4'

loop_
_geom_angle_atom_site_label_1
_geom_angle_atom_site_label_2
_geom_angle_atom_site_label_3
_geom_angle
_geom_angle_site_symmetry_1
_geom_angle_site_symmetry_3
_geom_angle_publ_flag
C1 Pt1 C1 88.93(16) . 6_575 ?
C11 Pt1 C1 179.02(9) 6_575 6_575 ?
C11 Pt1 C1 91.18(14) 6_575 . ?
C11 Pt1 C1 179.03(9) . . ?
C11 Pt1 C1 91.18(14) . 6_575 ?
C11 Pt1 C11 88.69(16) 6_575 . ?
N1 Fe1 N1 180.00(10) 6_565 2_656 ?
N1 Fe1 N1 91.39(14) 6_565 5_666 ?
N1 Fe1 N1 91.39(14) 2_656 . ?
N1 Fe1 N1 88.61(14) 6_565 . ?
N1 Fe1 N1 180.0 5_666 . ?
N1 Fe1 N1 88.61(14) 2_656 5_666 ?
N1 Fe1 N2 88.93(10) 6_565 5_666 ?
N1 Fe1 N2 91.07(10) . . ?
N1 Fe1 N2 88.93(10) 5_666 . ?
N1 Fe1 N2 91.07(10) 5_666 5_666 ?
N1 Fe1 N2 91.07(10) 2_656 5_666 ?
N1 Fe1 N2 91.07(10) 6_565 . ?
N1 Fe1 N2 88.93(10) 2_656 . ?
N1 Fe1 N2 88.93(10) . 5_666 ?
N2 Fe1 N2 180.0 5_666 . ?
N7 Fe2 N7 90.73(15) . 2_655 ?
N7 Fe2 N7 180.0 . 5_685 ?
N7 Fe2 N7 90.73(15) 6_585 5_685 ?
N7 Fe2 N7 180.00(10) 6_585 2_655 ?
N7 Fe2 N7 89.27(15) . 6_585 ?
N7 Fe2 N7 89.27(15) 2_655 5_685 ?
N7 Fe2 N8 91.64(10) . . ?
N7 Fe2 N8 88.36(10) 2_655 . ?
N7 Fe2 N8 88.36(10) 6_585 5_685 ?
N7 Fe2 N8 91.64(10) 6_585 . ?
N7 Fe2 N8 91.64(10) 2_655 5_685 ?
N7 Fe2 N8 91.64(10) 5_685 5_685 ?
N7 Fe2 N8 88.36(10) . 5_685 ?
N7 Fe2 N8 88.36(10) 5_685 . ?
N8 Fe2 N8 180.00(7) . 5_685 ?
C1 N1 Fe1 177.1(3) . . ?
N3 N2 Fe1 124.8(3) . . ?
C2 N2 Fe1 128.0(3) . . ?
C2 N2 N3 107.2(4) . . ?
C3 N3 N2 107.6(4) . . ?
C2 N4 N5 123.2(4) . . ?
C2 N4 C3 104.6(4) . . ?
C3 N4 N5 132.2(4) . . ?
C4 N5 N4 117.4(4) . . ?
O1 N6 C10 113.0(4) . . ?
O2 N6 O1 119.1(6) . . ?
O2 N6 C10 125.3(5) . . ?
C11 N7 Fe2 170.1(3) . . ?
N9 N8 Fe2 121.8(3) . . ?
C12 N8 Fe2 129.9(3) . . ?
C12 N8 N9 108.4(4) . . ?
C13 N9 N8 105.7(4) . . ?
C12 N10 N11 134.1(4) . . ?
C12 N10 C13 104.8(4) . . ?
C13 N10 N11 121.1(4) . . ?
C14 N11 N10 118.6(4) . . ?
O3 N12 O4 123.2(6) . . ?
O3 N12 C20 118.9(4) . . ?
O4 N12 C20 117.7(4) . . ?
N1 C1 Pt1 177.4(3) . . ?
N2 C2 N4 110.5(4) . . ?
N2 C2 H2 124.7 . . ?
N4 C2 H2 124.7 . . ?
N3 C3 N4 110.1(4) . . ?
N3 C3 H3 124.9 . . ?
N4 C3 H3 124.9 . . ?
N5 C4 H4 119.7 . . ?
N5 C4 C5 120.6(5) . . ?
C5 C4 H4 119.7 . . ?
C6 C5 C4 121.6(5) . . ?
C6 C5 C10 115.9(5) . . ?
C10 C5 C4 122.6(5) . . ?
C5 C6 H6 119.5 . . ?
C5 C6 C7 121.0(6) . . ?
C7 C6 H6 119.5 . . ?
C6 C7 H7 119.5 . . ?
C6 C7 C8 121.0(6) . . ?
C8 C7 H7 119.5 . . ?
C7 C8 H8 120.3 . . ?
C9 C8 C7 119.4(6) . . ?
C9 C8 H8 120.3 . . ?
C8 C9 H9 120.8 . . ?
C8 C9 C10 118.5(5) . . ?
C10 C9 H9 120.8 . . ?
C5 C10 N6 118.6(5) . . ?
C9 C10 N6 117.1(5) . . ?
C9 C10 C5 124.3(6) . . ?
N7 C11 Pt1 177.6(3) . . ?
N8 C12 N10 109.9(4) . . ?
N8 C12 H12 125.1 . . ?
N10 C12 H12 125.1 . . ?
N9 C13 N10 111.2(4) . . ?
N9 C13 H13 124.4 . . ?
N10 C13 H13 124.4 . . ?
N11 C14 H14 121.1 . . ?
N11 C14 C15 117.8(4) . . ?
C15 C14 H14 121.1 . . ?
C16 C15 C14 120.1(5) . . ?
C20 C15 C14 125.0(4) . . ?
C20 C15 C16 114.9(4) . . ?
C15 C16 H16 119.4 . . ?
C17 C16 C15 121.3(5) . . ?
C17 C16 H16 119.4 . . ?
C16 C17 H17 119.3 . . ?
C18 C17 C16 121.5(5) . . ?
C18 C17 H17 119.3 . . ?
C17 C18 H18 120.5 . . ?
C19 C18 C17 119.1(5) . . ?
C19 C18 H18 120.5 . . ?
C18 C19 H19 120.3 . . ?
C18 C19 C20 119.4(6) . . ?
C20 C19 H19 120.3 . . ?
C15 C20 N12 119.8(5) . . ?
C19 C20 N12 116.3(5) . . ?
C19 C20 C15 123.9(5) . . ?
H5A O5 H5B 96.5 . . ?

loop_
_geom_bond_atom_site_label_1
_geom_bond_atom_site_label_2
_geom_bond_distance
_geom_bond_site_symmetry_2
_geom_bond_publ_flag
Pt1 C1 1.986(3) . ?
Pt1 C1 1.986(3) 6_575 ?
Pt1 C11 1.984(3) 6_575 ?
Pt1 C11 1.984(3) . ?
Fe1 N1 2.134(3) 2_656 ?
Fe1 N1 2.134(3) 5_666 ?
Fe1 N1 2.134(3) 6_565 ?
Fe1 N1 2.134(3) . ?
Fe1 N2 2.182(3) 5_666 ?
Fe1 N2 2.182(3) . ?
Fe2 N7 2.127(3) 2_655 ?
Fe2 N7 2.127(3) 5_685 ?
Fe2 N7 2.127(3) 6_585 ?
Fe2 N7 2.127(3) . ?
Fe2 N8 2.221(4) . ?
Fe2 N8 2.221(4) 5_685 ?
O1 N6 1.284(5) . ?
O2 N6 1.154(5) . ?
O3 N12 1.194(5) . ?
O4 N12 1.263(5) . ?
N1 C1 1.143(4) . ?
N2 N3 1.372(5) . ?
N2 C2 1.299(5) . ?
N3 C3 1.293(6) . ?
N4 N5 1.390(5) . ?
N4 C2 1.349(5) . ?
N4 C3 1.365(6) . ?
N5 C4 1.234(6) . ?
N6 C10 1.462(7) . ?
N7 C11 1.145(4) . ?
N8 N9 1.394(5) . ?
N8 C12 1.296(6) . ?
N9 C13 1.299(6) . ?
N10 N11 1.402(5) . ?
N10 C12 1.357(5) . ?
N10 C13 1.362(6) . ?
N11 C14 1.257(6) . ?
N12 C20 1.477(6) . ?
C2 H2 0.9300 . ?
C3 H3 0.9300 . ?
C4 H4 0.9300 . ?
C4 C5 1.471(7) . ?
C5 C6 1.375(8) . ?
C5 C10 1.391(7) . ?
C6 H6 0.9300 . ?
C6 C7 1.376(8) . ?
C7 H7 0.9300 . ?
C7 C8 1.388(8) . ?
C8 H8 0.9300 . ?
C8 C9 1.358(9) . ?
C9 H9 0.9300 . ?
C9 C10 1.368(8) . ?
C12 H12 0.9300 . ?
C13 H13 0.9300 . ?
C14 H14 0.9300 . ?
C14 C15 1.472(6) . ?
C15 C16 1.407(7) . ?
C15 C20 1.385(7) . ?
C16 H16 0.9300 . ?
C16 C17 1.369(7) . ?
C17 H17 0.9300 . ?
C17 C18 1.367(8) . ?
C18 H18 0.9300 . ?
C18 C19 1.365(8) . ?
C19 H19 0.9300 . ?
C19 C20 1.371(7) . ?
O5 H5A 0.8383 . ?
O5 H5B 0.8442 . ?

loop_
_geom_torsion_atom_site_label_1
_geom_torsion_atom_site_label_2
_geom_torsion_atom_site_label_3
_geom_torsion_atom_site_label_4
_geom_torsion
_geom_torsion_site_symmetry_1
_geom_torsion_site_symmetry_2
_geom_torsion_site_symmetry_3
_geom_torsion_site_symmetry_4
_geom_torsion_publ_flag
Fe1 N2 N3 C3 180.000(1) . . . . ?
Fe1 N2 C2 N4 180.000(1) . . . . ?
Fe2 N8 N9 C13 180.000(0) . . . . ?
Fe2 N8 C12 N10 180.000(0) . . . . ?
O1 N6 C10 C5 -59.8(5) . . . . ?
O1 N6 C10 C9 120.2(5) . . . . ?
O2 N6 C10 C5 138.6(6) . . . . ?
O2 N6 C10 C9 -41.4(6) . . . . ?
O3 N12 C20 C15 48.6(5) . . . . ?
O3 N12 C20 C19 -131.4(5) . . . . ?
O4 N12 C20 C15 -126.5(5) . . . . ?
O4 N12 C20 C19 53.5(5) . . . . ?
N2 N3 C3 N4 0.000(1) . . . . ?
N3 N2 C2 N4 0.000(1) . . . . ?
N4 N5 C4 C5 180.000(1) . . . . ?
N5 N4 C2 N2 180.000(1) . . . . ?
N5 N4 C3 N3 180.000(1) . . . . ?
N5 C4 C5 C6 0.000(1) . . . . ?
N5 C4 C5 C10 180.000(1) . . . . ?
N8 N9 C13 N10 0.000(0) . . . . ?
N9 N8 C12 N10 0.000(0) . . . . ?
N10 N11 C14 C15 180.0 . . . . ?
N11 N10 C12 N8 180.0 . . . . ?
N11 N10 C13 N9 180.000(0) . . . . ?
N11 C14 C15 C16 0.000(0) . . . . ?
N11 C14 C15 C20 180.000(0) . . . . ?
C2 N2 N3 C3 0.000(1) . . . . ?
C2 N4 N5 C4 180.000(1) . . . . ?
C2 N4 C3 N3 0.000(1) . . . . ?
C3 N4 N5 C4 0.000(1) . . . . ?
C3 N4 C2 N2 0.000(1) . . . . ?
C4 C5 C6 C7 180.000(1) . . . . ?
C4 C5 C10 N6 0.000(1) . . . . ?
C4 C5 C10 C9 180.000(1) . . . . ?
C5 C6 C7 C8 0.000(2) . . . . ?
C6 C5 C10 N6 180.000(1) . . . . ?
C6 C5 C10 C9 0.000(1) . . . . ?
C6 C7 C8 C9 0.000(2) . . . . ?
C7 C8 C9 C10 0.000(1) . . . . ?
C8 C9 C10 N6 180.000(1) . . . . ?
C8 C9 C10 C5 0.000(1) . . . . ?
C10 C5 C6 C7 0.000(1) . . . . ?
C12 N8 N9 C13 0.000(0) . . . . ?
C12 N10 N11 C14 0.000(0) . . . . ?
C12 N10 C13 N9 0.000(0) . . . . ?
C13 N10 N11 C14 180.000(0) . . . . ?
C13 N10 C12 N8 0.000(0) . . . . ?
C14 C15 C16 C17 180.000(0) . . . . ?
C14 C15 C20 N12 0.0 . . . . ?
C14 C15 C20 C19 180.000(0) . . . . ?
C15 C16 C17 C18 0.000(0) . . . . ?
C16 C15 C20 N12 180.000(0) . . . . ?
C16 C15 C20 C19 0.000(0) . . . . ?
C16 C17 C18 C19 0.000(0) . . . . ?
C17 C18 C19 C20 0.000(0) . . . . ?
C18 C19 C20 N12 180.000(0) . . . . ?
C18 C19 C20 C15 0.000(0) . . . . ?
C20 C15 C16 C17 0.000(0) . . . . ?
